data_4102315
loop_
_publ_author_name
'Yan Yan'
'Bo Qin'
'Changliang Ren'
'Xiuying Chen'
'Yeow Kwan Yip'
'Ruijuan Ye'
'Dawei Zhang'
'Haibin Su'
'Huaqiang Zeng'

_publ_contact_author_address
;
Department of Chemistry & NUS MedChem Program of the Office of Life Sciences
National University of Singapor
3 Science Drive 3
Singapore
117543
;
_publ_contact_author_email CHMZH@NUS.EDU.SG
_publ_contact_author_name 'Huaqiang Zeng'
_publ_section_title
;
 Synthesis, Structural Investigations, Hydrogen-Deuterium Exchange
 Studies, and Molecular Modeling of Conformationally Stablilized Aromatic
 Oligoamides
;
_journal_name_full 'Journal of the American Chemical Society'
_journal_page_first 5869
_journal_page_last 5879
_journal_paper_doi 10.1021/ja100579z
_journal_volume 132
_journal_year 2010
_chemical_formula_sum 'C49 H44 N6 O15'
_chemical_formula_weight 956.90
_chemical_name_systematic
; 
 ? 
;
_space_group_IT_number 2
_symmetry_cell_setting triclinic
_symmetry_space_group_name_Hall '-P 1'
_symmetry_space_group_name_H-M 'P -1'
_atom_sites_solution_hydrogens geom
_atom_sites_solution_primary direct
_atom_sites_solution_secondary difmap
_audit_creation_method SHELXL-97
_cell_angle_alpha 90.388(6)
_cell_angle_beta 94.562(5)
_cell_angle_gamma 105.300(5)
_cell_formula_units_Z 2
_cell_length_a 11.276(2)
_cell_length_b 12.301(3)
_cell_length_c 16.564(3)
_cell_measurement_reflns_used 1981
_cell_measurement_temperature 223(2)
_cell_measurement_theta_max 21.75
_cell_measurement_theta_min 2.33
_cell_volume 2208.2(8)
_computing_cell_refinement 'Bruker SMART'
_computing_data_collection 'Bruker SMART'
_computing_data_reduction 'Bruker SAINT'
_computing_molecular_graphics 'Bruker SHELXTL'
_computing_publication_material 'Bruker SHELXTL'
_computing_structure_refinement 'SHELXL-97 (Sheldrick, 1997)'
_computing_structure_solution 'SHELXS-97 (Sheldrick, 1990)'
_diffrn_ambient_temperature 223(2)
_diffrn_measured_fraction_theta_full 0.992
_diffrn_measured_fraction_theta_max 0.992
_diffrn_measurement_device_type 'CCD area detector'
_diffrn_measurement_method 'phi and omega scans'
_diffrn_radiation_monochromator graphite
_diffrn_radiation_source 'fine-focus sealed tube'
_diffrn_radiation_type MoK\a
_diffrn_radiation_wavelength 0.71073
_diffrn_reflns_av_R_equivalents 0.0405
_diffrn_reflns_av_sigmaI/netI 0.0799
_diffrn_reflns_limit_h_max 14
_diffrn_reflns_limit_h_min -14
_diffrn_reflns_limit_k_max 15
_diffrn_reflns_limit_k_min -15
_diffrn_reflns_limit_l_max 15
_diffrn_reflns_limit_l_min -21
_diffrn_reflns_number 15843
_diffrn_reflns_theta_full 27.50
_diffrn_reflns_theta_max 27.50
_diffrn_reflns_theta_min 1.72
_exptl_absorpt_coefficient_mu 0.108
_exptl_absorpt_correction_T_max 0.9935
_exptl_absorpt_correction_T_min 0.9280
_exptl_absorpt_correction_type 'Sadabs, (Sheldrick 2001)'
_exptl_crystal_colour COLOURLESS
_exptl_crystal_density_diffrn 1.439
_exptl_crystal_density_meas 0
_exptl_crystal_density_method 'not measured'
_exptl_crystal_description PLATE
_exptl_crystal_F_000 1000
_exptl_crystal_size_max 0.70
_exptl_crystal_size_mid 0.20
_exptl_crystal_size_min 0.06
_refine_diff_density_max 0.372
_refine_diff_density_min -0.370
_refine_diff_density_rms 0.053
_refine_ls_extinction_method none
_refine_ls_goodness_of_fit_ref 1.057
_refine_ls_hydrogen_treatment mixed
_refine_ls_matrix_type full
_refine_ls_number_parameters 653
_refine_ls_number_reflns 10075
_refine_ls_number_restraints 4
_refine_ls_restrained_S_all 1.057
_refine_ls_R_factor_all 0.1337
_refine_ls_R_factor_gt 0.0868
_refine_ls_shift/su_max 0.000
_refine_ls_shift/su_mean 0.000
_refine_ls_structure_factor_coef Fsqd
_refine_ls_weighting_details 'calc w=1/[\s^2^(Fo^2^)+(0.0685P)^2^+1.2401P] where P=(Fo^2^+2Fc^2^)/3'
_refine_ls_weighting_scheme calc
_refine_ls_wR_factor_gt 0.1907
_refine_ls_wR_factor_ref 0.2159
_reflns_number_gt 6289
_reflns_number_total 10075
_reflns_threshold_expression >2sigma(I)
_cod_data_source_file ja100579z_si_001_12.cif
_cod_data_source_block 6a
_cod_database_code 4102315

loop_
_symmetry_equiv_pos_as_xyz
'x, y, z'
'-x, -y, -z'

loop_
_atom_site_label
_atom_site_type_symbol
_atom_site_fract_x
_atom_site_fract_y
_atom_site_fract_z
_atom_site_U_iso_or_equiv
_atom_site_adp_type
_atom_site_occupancy
_atom_site_symmetry_multiplicity
_atom_site_calc_flag
_atom_site_refinement_flags
O1 O 0.1493(3) 0.4830(3) 0.16924(19) 0.0716(9) Uani 1 1 d .
O2 O 0.2231(4) 0.6281(4) 0.1023(2) 0.1141(15) Uani 1 1 d .
O3 O 0.3406(2) 0.3789(2) 0.19794(13) 0.0444(6) Uani 1 1 d .
O4 O 0.4958(4) 0.1893(4) 0.05056(19) 0.1212(17) Uani 1 1 d .
O5 O 0.4690(2) 0.2148(2) 0.34084(13) 0.0409(6) Uani 1 1 d .
O6 O 0.7110(3) 0.0579(3) 0.47430(17) 0.0659(8) Uani 1 1 d .
O7 O 0.3941(2) 0.2396(2) 0.53575(13) 0.0409(5) Uani 1 1 d .
O8 O 0.3697(3) 0.2885(3) 0.78186(16) 0.0740(9) Uani 1 1 d .
O9 O 0.0973(2) 0.2562(2) 0.53786(13) 0.0410(6) Uani 1 1 d .
O10 O -0.2000(2) 0.3985(2) 0.57248(16) 0.0612(7) Uani 1 1 d .
O11 O -0.0165(2) 0.2764(2) 0.34574(13) 0.0406(5) Uani 1 1 d .
O12 O -0.1517(3) 0.3660(3) 0.11882(17) 0.0811(10) Uani 1 1 d .
O13 O 0.0789(2) 0.1083(2) 0.21787(13) 0.0490(6) Uani 1 1 d .
O14 O 0.2413(4) -0.0260(4) 0.03462(18) 0.0982(13) Uani 1 1 d .
O15 O 0.2342(3) -0.0110(3) 0.16420(17) 0.0833(11) Uani 1 1 d .
N1 N 0.2143(3) 0.5311(3) 0.1193(2) 0.0598(9) Uani 1 1 d .
H2N H 0.444(4) 0.273(3) 0.210(2) 0.080 Uiso 1 1 d D
N2 N 0.4742(3) 0.2281(3) 0.17942(17) 0.0437(7) Uani 1 1 d D
H3N H 0.526(3) 0.192(3) 0.451(2) 0.080 Uiso 1 1 d D
N3 N 0.5739(3) 0.1607(3) 0.48289(17) 0.0428(7) Uani 1 1 d D
H4N H 0.261(4) 0.229(4) 0.6106(13) 0.080 Uiso 1 1 d D
N4 N 0.2525(3) 0.2391(3) 0.66342(17) 0.0460(7) Uani 1 1 d D
H5N H -0.030(3) 0.309(3) 0.478(3) 0.080 Uiso 1 1 d D
N5 N -0.0882(3) 0.3444(3) 0.48019(18) 0.0471(7) Uani 1 1 d D
H6N H -0.041(4) 0.214(4) 0.228(3) 0.080 Uiso 1 1 d .
N6 N -0.0526(3) 0.2494(3) 0.18189(17) 0.0430(7) Uani 1 1 d .
C1 C 0.3407(3) 0.3938(3) 0.11576(19) 0.0404(8) Uani 1 1 d .
C2 C 0.2852(3) 0.4692(3) 0.0760(2) 0.0466(9) Uani 1 1 d .
C3 C 0.2885(4) 0.4869(4) -0.0058(2) 0.0542(10) Uani 1 1 d .
H3 H 0.2537 0.5414 -0.0303 0.065 Uiso 1 1 calc R
C4 C 0.3439(3) 0.4229(3) -0.0510(2) 0.0507(9) Uani 1 1 d .
H4 H 0.3466 0.4329 -0.1071 0.061 Uiso 1 1 calc R
C5 C 0.3949(3) 0.3447(3) -0.0144(2) 0.0480(9) Uani 1 1 d .
H5 H 0.4298 0.2999 -0.0464 0.058 Uiso 1 1 calc R
C6 C 0.3967(3) 0.3293(3) 0.0693(2) 0.0417(8) Uani 1 1 d .
C7 C 0.3934(4) 0.4778(4) 0.2494(2) 0.0588(11) Uani 1 1 d .
H7A H 0.4587 0.5290 0.2230 0.088 Uiso 1 1 calc R
H7B H 0.4271 0.4557 0.3005 0.088 Uiso 1 1 calc R
H7C H 0.3300 0.5151 0.2594 0.088 Uiso 1 1 calc R
C8 C 0.4604(4) 0.2439(4) 0.0995(2) 0.0520(10) Uani 1 1 d .
C9 C 0.5447(3) 0.1601(3) 0.3046(2) 0.0380(7) Uani 1 1 d .
C10 C 0.5436(3) 0.1619(3) 0.2198(2) 0.0415(8) Uani 1 1 d .
C11 C 0.6139(3) 0.1044(3) 0.1813(2) 0.0517(9) Uani 1 1 d .
H11 H 0.6116 0.1025 0.1244 0.062 Uiso 1 1 calc R
C12 C 0.6874(3) 0.0498(3) 0.2265(2) 0.0502(9) Uani 1 1 d .
H12 H 0.7338 0.0094 0.2000 0.060 Uiso 1 1 calc R
C13 C 0.6940(3) 0.0535(3) 0.3097(2) 0.0475(9) Uani 1 1 d .
H13 H 0.7477 0.0187 0.3394 0.057 Uiso 1 1 calc R
C14 C 0.6221(3) 0.1082(3) 0.3507(2) 0.0391(8) Uani 1 1 d .
C15 C 0.3418(3) 0.1489(4) 0.3382(2) 0.0539(10) Uani 1 1 d .
H15A H 0.3162 0.1142 0.2847 0.081 Uiso 1 1 calc R
H15B H 0.2899 0.1976 0.3500 0.081 Uiso 1 1 calc R
H15C H 0.3339 0.0907 0.3781 0.081 Uiso 1 1 calc R
C16 C 0.6400(3) 0.1061(3) 0.4418(2) 0.0426(8) Uani 1 1 d .
C17 C 0.4749(3) 0.2101(3) 0.5942(2) 0.0403(8) Uani 1 1 d .
C18 C 0.5698(3) 0.1698(3) 0.5670(2) 0.0437(8) Uani 1 1 d .
C19 C 0.6541(3) 0.1427(3) 0.6238(2) 0.0514(9) Uani 1 1 d .
H19 H 0.7185 0.1152 0.6065 0.062 Uiso 1 1 calc R
C20 C 0.6436(4) 0.1561(3) 0.7055(2) 0.0543(10) Uani 1 1 d .
H20 H 0.7019 0.1390 0.7436 0.065 Uiso 1 1 calc R
C21 C 0.5489(4) 0.1940(3) 0.7315(2) 0.0530(10) Uani 1 1 d .
H21 H 0.5427 0.2022 0.7874 0.064 Uiso 1 1 calc R
C22 C 0.4621(3) 0.2206(3) 0.6765(2) 0.0442(8) Uani 1 1 d .
C23 C 0.4293(4) 0.3570(3) 0.5187(2) 0.0566(10) Uani 1 1 d .
H23A H 0.4300 0.4009 0.5677 0.085 Uiso 1 1 calc R
H23B H 0.3707 0.3731 0.4775 0.085 Uiso 1 1 calc R
H23C H 0.5110 0.3766 0.4993 0.085 Uiso 1 1 calc R
C24 C 0.3588(3) 0.2536(3) 0.7120(2) 0.0476(9) Uani 1 1 d .
C25 C 0.0668(3) 0.2841(3) 0.61385(19) 0.0393(8) Uani 1 1 d .
C26 C 0.1468(3) 0.2720(3) 0.6806(2) 0.0434(8) Uani 1 1 d .
C27 C 0.1191(4) 0.2935(3) 0.7581(2) 0.0497(9) Uani 1 1 d .
H27 H 0.1690 0.2818 0.8037 0.060 Uiso 1 1 calc R
C28 C 0.0160(4) 0.3327(3) 0.7669(2) 0.0559(10) Uani 1 1 d .
H28 H -0.0039 0.3473 0.8192 0.067 Uiso 1 1 calc R
C29 C -0.0570(4) 0.3508(3) 0.7016(2) 0.0515(9) Uani 1 1 d .
H29 H -0.1244 0.3799 0.7098 0.062 Uiso 1 1 calc R
C30 C -0.0340(3) 0.3271(3) 0.6230(2) 0.0424(8) Uani 1 1 d .
C31 C 0.0484(4) 0.1386(3) 0.5160(2) 0.0558(10) Uani 1 1 d .
H31A H 0.0784 0.0935 0.5566 0.084 Uiso 1 1 calc R
H31B H 0.0749 0.1235 0.4637 0.084 Uiso 1 1 calc R
H31C H -0.0410 0.1193 0.5129 0.084 Uiso 1 1 calc R
C32 C -0.1157(3) 0.3588(3) 0.5571(2) 0.0461(8) Uani 1 1 d .
C33 C -0.1063(3) 0.3356(3) 0.3361(2) 0.0402(8) Uani 1 1 d .
C34 C -0.1460(3) 0.3699(3) 0.4078(2) 0.0420(8) Uani 1 1 d .
C35 C -0.2367(3) 0.4273(3) 0.4020(2) 0.0497(9) Uani 1 1 d .
H35 H -0.2645 0.4517 0.4492 0.060 Uiso 1 1 calc R
C36 C -0.2857(3) 0.4486(3) 0.3275(3) 0.0548(10) Uani 1 1 d .
H36 H -0.3472 0.4876 0.3241 0.066 Uiso 1 1 calc R
C37 C -0.2470(3) 0.4142(3) 0.2577(2) 0.0506(9) Uani 1 1 d .
H37 H -0.2823 0.4300 0.2073 0.061 Uiso 1 1 calc R
C38 C -0.1558(3) 0.3561(3) 0.2603(2) 0.0445(8) Uani 1 1 d .
C39 C 0.1085(3) 0.3474(3) 0.3443(2) 0.0517(10) Uani 1 1 d .
H39A H 0.1189 0.3809 0.2916 0.077 Uiso 1 1 calc R
H39B H 0.1665 0.3022 0.3545 0.077 Uiso 1 1 calc R
H39C H 0.1236 0.4066 0.3859 0.077 Uiso 1 1 calc R
C40 C -0.1201(3) 0.3249(3) 0.1801(2) 0.0494(9) Uani 1 1 d .
C41 C 0.0699(3) 0.1342(3) 0.13761(19) 0.0391(8) Uani 1 1 d .
C42 C 0.0011(3) 0.2110(3) 0.1174(2) 0.0434(8) Uani 1 1 d .
C43 C -0.0069(4) 0.2476(4) 0.0392(2) 0.0584(10) Uani 1 1 d .
H43 H -0.0509 0.3009 0.0255 0.070 Uiso 1 1 calc R
C44 C 0.0517(4) 0.2038(4) -0.0192(2) 0.0636(12) Uani 1 1 d .
H44 H 0.0445 0.2266 -0.0730 0.076 Uiso 1 1 calc R
C45 C 0.1185(4) 0.1296(4) -0.0005(2) 0.0557(10) Uani 1 1 d .
H45 H 0.1577 0.1025 -0.0411 0.067 Uiso 1 1 calc R
C46 C 0.1299(3) 0.0928(3) 0.0787(2) 0.0429(8) Uani 1 1 d .
C47 C 0.0142(4) -0.0021(4) 0.2388(3) 0.0697(13) Uani 1 1 d .
H47A H -0.0444 -0.0372 0.1940 0.105 Uiso 1 1 calc R
H47B H -0.0296 0.0023 0.2863 0.105 Uiso 1 1 calc R
H47C H 0.0724 -0.0467 0.2505 0.105 Uiso 1 1 calc R
C48 C 0.2067(3) 0.0150(3) 0.0996(2) 0.0474(9) Uani 1 1 d .
C49 C 0.3187(6) -0.1017(6) 0.0494(3) 0.115(2) Uani 1 1 d .
H49A H 0.4002 -0.0592 0.0713 0.172 Uiso 1 1 calc R
H49B H 0.3251 -0.1394 -0.0011 0.172 Uiso 1 1 calc R
H49C H 0.2826 -0.1575 0.0878 0.172 Uiso 1 1 calc R

loop_
_atom_site_aniso_label
_atom_site_aniso_U_11
_atom_site_aniso_U_22
_atom_site_aniso_U_33
_atom_site_aniso_U_23
_atom_site_aniso_U_13
_atom_site_aniso_U_12
O1 0.0710(19) 0.088(2) 0.0703(19) 0.0039(17) 0.0223(16) 0.0411(18)
O2 0.193(4) 0.083(3) 0.103(3) 0.025(2) 0.054(3) 0.087(3)
O3 0.0552(14) 0.0482(15) 0.0345(12) 0.0002(10) 0.0062(10) 0.0213(12)
O4 0.207(4) 0.166(4) 0.0511(19) 0.004(2) 0.020(2) 0.152(4)
O5 0.0398(12) 0.0448(15) 0.0432(13) -0.0036(10) 0.0042(10) 0.0202(11)
O6 0.0705(18) 0.080(2) 0.0621(17) 0.0037(15) -0.0027(14) 0.0481(17)
O7 0.0472(13) 0.0422(14) 0.0368(12) 0.0024(10) 0.0019(10) 0.0183(11)
O8 0.0742(19) 0.109(3) 0.0405(15) -0.0214(15) -0.0033(14) 0.0294(19)
O9 0.0486(13) 0.0400(14) 0.0355(12) -0.0063(10) 0.0081(10) 0.0126(11)
O10 0.0607(17) 0.065(2) 0.0660(18) -0.0064(14) 0.0153(14) 0.0273(15)
O11 0.0434(13) 0.0393(14) 0.0441(13) 0.0006(10) 0.0044(10) 0.0196(11)
O12 0.100(2) 0.112(3) 0.0536(17) 0.0213(17) -0.0001(16) 0.069(2)
O13 0.0631(16) 0.0544(17) 0.0358(12) 0.0066(11) 0.0062(11) 0.0260(13)
O14 0.146(3) 0.130(3) 0.0559(19) 0.0092(19) 0.032(2) 0.095(3)
O15 0.120(3) 0.115(3) 0.0458(17) 0.0014(17) 0.0072(17) 0.086(2)
N1 0.078(2) 0.059(2) 0.055(2) 0.0078(17) 0.0132(18) 0.038(2)
N2 0.0520(17) 0.0462(19) 0.0400(16) 0.0011(13) 0.0089(13) 0.0242(15)
N3 0.0420(16) 0.0469(18) 0.0423(16) 0.0049(13) 0.0012(13) 0.0174(14)
N4 0.0513(17) 0.053(2) 0.0337(15) -0.0005(13) 0.0085(13) 0.0128(15)
N5 0.0506(18) 0.049(2) 0.0495(17) -0.0010(14) 0.0098(14) 0.0250(15)
N6 0.0477(17) 0.0436(18) 0.0391(16) 0.0046(13) 0.0005(13) 0.0158(14)
C1 0.0379(18) 0.043(2) 0.0379(17) 0.0015(14) 0.0052(14) 0.0065(15)
C2 0.052(2) 0.046(2) 0.045(2) -0.0002(16) 0.0058(16) 0.0171(18)
C3 0.062(2) 0.056(3) 0.049(2) 0.0136(18) 0.0047(18) 0.022(2)
C4 0.062(2) 0.058(3) 0.0341(18) 0.0020(16) 0.0033(16) 0.019(2)
C5 0.053(2) 0.054(2) 0.0371(18) -0.0060(16) 0.0071(16) 0.0145(18)
C6 0.0431(19) 0.043(2) 0.0391(18) -0.0018(15) 0.0037(15) 0.0112(16)
C7 0.058(2) 0.068(3) 0.049(2) -0.0115(19) -0.0040(18) 0.017(2)
C8 0.061(2) 0.062(3) 0.044(2) -0.0003(18) 0.0110(18) 0.035(2)
C9 0.0359(17) 0.0345(19) 0.0444(18) -0.0033(14) 0.0070(14) 0.0098(14)
C10 0.0385(18) 0.041(2) 0.0471(19) 0.0005(15) 0.0063(15) 0.0126(15)
C11 0.059(2) 0.054(2) 0.049(2) -0.0009(17) 0.0139(18) 0.023(2)
C12 0.051(2) 0.048(2) 0.060(2) -0.0004(17) 0.0168(18) 0.0246(18)
C13 0.0381(19) 0.043(2) 0.064(2) 0.0036(17) 0.0051(17) 0.0159(16)
C14 0.0342(17) 0.0336(19) 0.0497(19) 0.0014(14) 0.0061(14) 0.0085(14)
C15 0.040(2) 0.068(3) 0.059(2) -0.0100(19) 0.0068(17) 0.0223(19)
C16 0.0363(18) 0.036(2) 0.056(2) 0.0035(15) -0.0009(15) 0.0116(15)
C17 0.0408(18) 0.0366(19) 0.0397(18) 0.0023(14) -0.0029(14) 0.0055(15)
C18 0.049(2) 0.042(2) 0.0364(18) 0.0045(14) -0.0002(15) 0.0074(17)
C19 0.042(2) 0.056(3) 0.057(2) 0.0086(18) -0.0018(17) 0.0138(18)
C20 0.053(2) 0.062(3) 0.045(2) 0.0095(18) -0.0122(17) 0.013(2)
C21 0.059(2) 0.059(3) 0.0359(19) 0.0015(17) -0.0083(17) 0.010(2)
C22 0.048(2) 0.040(2) 0.0397(18) 0.0002(15) -0.0011(15) 0.0052(16)
C23 0.077(3) 0.045(2) 0.053(2) 0.0104(18) 0.010(2) 0.024(2)
C24 0.056(2) 0.047(2) 0.0386(19) -0.0003(15) 0.0027(16) 0.0114(18)
C25 0.0488(19) 0.0295(18) 0.0384(17) -0.0019(13) 0.0126(15) 0.0057(15)
C26 0.049(2) 0.0336(19) 0.0446(19) -0.0010(14) 0.0124(16) 0.0028(16)
C27 0.062(2) 0.048(2) 0.0386(19) -0.0039(15) 0.0110(17) 0.0101(19)
C28 0.074(3) 0.054(3) 0.040(2) -0.0012(17) 0.0224(19) 0.013(2)
C29 0.058(2) 0.044(2) 0.056(2) -0.0062(17) 0.0210(19) 0.0150(18)
C30 0.0458(19) 0.0314(18) 0.048(2) -0.0045(15) 0.0125(16) 0.0052(15)
C31 0.078(3) 0.044(2) 0.047(2) -0.0155(17) 0.0023(19) 0.020(2)
C32 0.048(2) 0.037(2) 0.055(2) -0.0054(16) 0.0128(17) 0.0115(17)
C33 0.0362(17) 0.0308(18) 0.055(2) 0.0009(15) 0.0043(15) 0.0109(14)
C34 0.0400(18) 0.0308(19) 0.055(2) 0.0007(15) 0.0071(16) 0.0073(15)
C35 0.044(2) 0.040(2) 0.071(3) -0.0026(18) 0.0119(18) 0.0186(17)
C36 0.0388(19) 0.044(2) 0.086(3) 0.001(2) 0.0015(19) 0.0199(17)
C37 0.042(2) 0.045(2) 0.067(2) 0.0072(18) -0.0036(18) 0.0154(17)
C38 0.0425(19) 0.035(2) 0.056(2) 0.0067(16) 0.0019(16) 0.0096(16)
C39 0.0392(19) 0.065(3) 0.053(2) -0.0016(19) -0.0010(16) 0.0195(19)
C40 0.048(2) 0.054(2) 0.047(2) 0.0045(17) -0.0044(17) 0.0176(18)
C41 0.0387(18) 0.0382(19) 0.0358(17) 0.0013(14) -0.0012(14) 0.0032(15)
C42 0.049(2) 0.039(2) 0.0398(18) 0.0019(15) -0.0029(15) 0.0097(16)
C43 0.072(3) 0.063(3) 0.047(2) 0.0069(19) 0.000(2) 0.031(2)
C44 0.083(3) 0.074(3) 0.035(2) 0.0101(19) 0.001(2) 0.024(3)
C45 0.062(2) 0.063(3) 0.040(2) -0.0048(18) 0.0068(18) 0.012(2)
C46 0.0433(19) 0.041(2) 0.0400(18) -0.0011(15) 0.0016(15) 0.0045(16)
C47 0.063(3) 0.077(3) 0.072(3) 0.034(2) 0.017(2) 0.021(2)
C48 0.049(2) 0.053(2) 0.0394(19) -0.0096(16) 0.0035(16) 0.0122(18)
C49 0.162(6) 0.150(6) 0.080(4) 0.003(4) 0.038(4) 0.117(5)

loop_
_atom_type_symbol
_atom_type_description
_atom_type_scat_dispersion_real
_atom_type_scat_dispersion_imag
_atom_type_scat_source
C C 0.0033 0.0016 'International Tables Vol C Tables 4.2.6.8 and 6.1.1.4'
H H 0.0000 0.0000 'International Tables Vol C Tables 4.2.6.8 and 6.1.1.4'
N N 0.0061 0.0033 'International Tables Vol C Tables 4.2.6.8 and 6.1.1.4'
O O 0.0106 0.0060 'International Tables Vol C Tables 4.2.6.8 and 6.1.1.4'

loop_
_geom_angle_atom_site_label_1
_geom_angle_atom_site_label_2
_geom_angle_atom_site_label_3
_geom_angle
C1 O3 C7 116.7(3)
C9 O5 C15 113.3(3)
C17 O7 C23 112.6(3)
C25 O9 C31 113.1(3)
C33 O11 C39 113.5(3)
C41 O13 C47 116.9(3)
C48 O14 C49 115.6(4)
O1 N1 O2 123.2(4)
O1 N1 C2 118.7(4)
O2 N1 C2 118.1(4)
C8 N2 C10 127.8(3)
C16 N3 C18 128.3(3)
C24 N4 C26 127.2(3)
C32 N5 C34 128.5(3)
C40 N6 C42 128.1(3)
O3 C1 C2 122.9(3)
O3 C1 C6 119.1(3)
C2 C1 C6 118.0(3)
C3 C2 C1 123.0(3)
C3 C2 N1 115.9(3)
C1 C2 N1 121.0(3)
C2 C3 C4 118.3(4)
C5 C4 C3 120.1(3)
C4 C5 C6 122.1(3)
C1 C6 C5 118.4(3)
C1 C6 C8 126.6(3)
C5 C6 C8 115.0(3)
O4 C8 N2 122.0(4)
O4 C8 C6 118.3(3)
N2 C8 C6 119.6(3)
O5 C9 C14 121.3(3)
O5 C9 C10 117.5(3)
C14 C9 C10 121.2(3)
C11 C10 C9 119.2(3)
C11 C10 N2 123.8(3)
C9 C10 N2 117.0(3)
C12 C11 C10 119.8(3)
C13 C12 C11 121.0(3)
C12 C13 C14 120.8(3)
C13 C14 C9 117.9(3)
C13 C14 C16 114.8(3)
C9 C14 C16 127.3(3)
O6 C16 N3 123.4(3)
O6 C16 C14 120.5(3)
N3 C16 C14 116.1(3)
C22 C17 O7 121.5(3)
C22 C17 C18 121.2(3)
O7 C17 C18 117.4(3)
C19 C18 C17 118.8(3)
C19 C18 N3 124.2(4)
C17 C18 N3 116.9(3)
C20 C19 C18 120.1(4)
C21 C20 C19 120.6(3)
C20 C21 C22 120.9(3)
C21 C22 C17 118.4(4)
C21 C22 C24 116.0(3)
C17 C22 C24 125.6(3)
O8 C24 N4 122.6(4)
O8 C24 C22 120.7(3)
N4 C24 C22 116.7(3)
C30 C25 O9 121.9(3)
C30 C25 C26 121.5(3)
O9 C25 C26 116.5(3)
C27 C26 C25 119.5(3)
C27 C26 N4 123.9(3)
C25 C26 N4 116.6(3)
C26 C27 C28 118.3(4)
C29 C28 C27 121.7(3)
C28 C29 C30 121.5(4)
C29 C30 C25 117.2(3)
C29 C30 C32 115.7(3)
C25 C30 C32 126.9(3)
O10 C32 N5 122.4(4)
O10 C32 C30 121.2(3)
N5 C32 C30 116.3(3)
C38 C33 O11 122.0(3)
C38 C33 C34 122.2(3)
O11 C33 C34 115.9(3)
C35 C34 N5 125.2(3)
C35 C34 C33 118.4(3)
N5 C34 C33 116.4(3)
C36 C35 C34 119.9(4)
C35 C36 C37 121.3(3)
C36 C37 C38 121.0(4)
C33 C38 C37 117.2(3)
C33 C38 C40 126.9(3)
C37 C38 C40 115.9(3)
O12 C40 N6 123.8(4)
O12 C40 C38 120.6(4)
N6 C40 C38 115.7(3)
O13 C41 C46 123.6(3)
O13 C41 C42 116.0(3)
C46 C41 C42 120.4(3)
C43 C42 C41 120.3(3)
C43 C42 N6 124.1(3)
C41 C42 N6 115.6(3)
C42 C43 C44 118.6(4)
C45 C44 C43 121.7(4)
C44 C45 C46 120.7(4)
C41 C46 C45 118.3(3)
C41 C46 C48 121.1(3)
C45 C46 C48 120.6(3)
O15 C48 O14 121.7(4)
O15 C48 C46 126.6(3)
O14 C48 C46 111.8(3)

loop_
_geom_bond_atom_site_label_1
_geom_bond_atom_site_label_2
_geom_bond_distance
O1 N1 1.202(4)
O2 N1 1.208(5)
O3 C1 1.375(4)
O3 C7 1.444(4)
O4 C8 1.205(4)
O5 C9 1.387(4)
O5 C15 1.447(4)
O6 C16 1.212(4)
O7 C17 1.392(4)
O7 C23 1.429(4)
O8 C24 1.218(4)
O9 C25 1.395(4)
O9 C31 1.438(4)
O10 C32 1.220(4)
O11 C33 1.395(4)
O11 C39 1.451(4)
O12 C40 1.208(4)
O13 C41 1.371(4)
O13 C47 1.422(5)
O14 C48 1.314(4)
O14 C49 1.445(6)
O15 C48 1.161(4)
N1 C2 1.463(5)
N2 C8 1.342(4)
N2 C10 1.408(4)
N3 C16 1.344(4)
N3 C18 1.403(4)
N4 C24 1.359(5)
N4 C26 1.405(5)
N5 C32 1.357(4)
N5 C34 1.396(5)
N6 C40 1.347(5)
N6 C42 1.407(4)
C1 C2 1.391(5)
C1 C6 1.398(5)
C2 C3 1.376(5)
C3 C4 1.377(5)
C4 C5 1.367(5)
C5 C6 1.399(5)
C6 C8 1.489(5)
C9 C14 1.394(5)
C9 C10 1.403(5)
C10 C11 1.380(5)
C11 C12 1.379(5)
C12 C13 1.375(5)
C13 C14 1.393(5)
C14 C16 1.508(5)
C17 C22 1.391(5)
C17 C18 1.395(5)
C18 C19 1.389(5)
C19 C20 1.381(5)
C20 C21 1.370(5)
C21 C22 1.389(5)
C22 C24 1.490(5)
C25 C30 1.392(5)
C25 C26 1.404(5)
C26 C27 1.386(5)
C27 C28 1.389(5)
C28 C29 1.361(5)
C29 C30 1.390(5)
C30 C32 1.492(5)
C33 C38 1.385(5)
C33 C34 1.403(5)
C34 C35 1.386(5)
C35 C36 1.367(5)
C36 C37 1.370(5)
C37 C38 1.396(5)
C38 C40 1.494(5)
C41 C46 1.396(5)
C41 C42 1.398(5)
C42 C43 1.378(5)
C43 C44 1.394(6)
C44 C45 1.352(6)
C45 C46 1.397(5)
C46 C48 1.477(5)

loop_
_geom_hbond_atom_site_label_D
_geom_hbond_atom_site_label_H
_geom_hbond_atom_site_label_A
_geom_hbond_distance_DH
_geom_hbond_distance_HA
_geom_hbond_distance_DA
_geom_hbond_angle_DHA
N2 H2N O3 0.891(19) 1.97(3) 2.711(4) 139(4)
N4 H4N O9 0.899(19) 2.22(4) 2.657(4) 109(3)
N4 H4N O7 0.899(19) 2.00(3) 2.748(4) 139(4)
N6 H6N O13 0.90(4) 2.12(5) 2.606(4) 112(3)
N6 H6N O11 0.90(4) 2.06(4) 2.717(4) 129(4)
N3 H3N O5 0.893(19) 1.93(3) 2.716(4) 146(4)
N5 H5N O9 0.880(19) 1.93(3) 2.712(4) 147(4)
